data_1548572
loop_
_publ_author_name
'Arkhipenko, Sergey'
'Sabatini, Marco T.'
'Batsanov, Andrei S.'
'Karaluka, Valerija'
'Sheppard, Tom D.'
'Rzepa, Henry S.'
'Whiting, Andrew'

_publ_section_title
;
 Mechanistic insights into boron-catalysed direct amidation reactions.
;
_journal_issue 4
_journal_name_full 'Chemical science'
_journal_page_first 1058
_journal_page_last 1072
_journal_paper_doi 10.1039/c7sc03595k
_journal_volume 9
_journal_year 2018
_chemical_formula_moiety 'C26 H18 B F6 N O2'
_chemical_formula_sum 'C26 H18 B F6 N O2'
_chemical_formula_weight 501.22
_chemical_melting_point 471.7(15)
_chemical_name_systematic 'Bis(3,4,5-trifluorophenyl)-borinic acid benzylaminobenzoat'
_space_group_crystal_system monoclinic
_space_group_IT_number 14
_space_group_name_Hall '-P 2yn'
_space_group_name_H-M_alt 'P 1 21/n 1'
_symmetry_space_group_name_Hall '-P 2yn'
_symmetry_space_group_name_H-M 'P 1 21/n 1'
_atom_sites_solution_hydrogens mixed
_atom_sites_solution_primary direct
_atom_sites_solution_secondary difmap
_audit_creation_date 2017-07-15
_audit_creation_method
;
Olex2 1.2-beta
(compiled 2017.07.04 svn.r3439 for OlexSys, GUI svn.r5361)
;
_audit_update_record
;
2017-07-23 deposited with the CCDC.
2018-01-02 downloaded from the CCDC.
;
_cell_angle_alpha 90
_cell_angle_beta 103.6902(15)
_cell_angle_gamma 90
_cell_formula_units_Z 4
_cell_length_a 10.1019(4)
_cell_length_b 11.7656(5)
_cell_length_c 19.5670(9)
_cell_measurement_reflns_used 9970
_cell_measurement_temperature 120(2)
_cell_measurement_theta_max 27.47
_cell_measurement_theta_min 2.55
_cell_volume 2259.56(17)
_computing_cell_refinement 'SAINT v8.34A (Bruker, 2013)'
_computing_data_collection 'APEX2 v.2013.4_1 (Bruker, 2013)'
_computing_data_reduction 'SAINT v8.34A (Bruker, 2013)'
_computing_molecular_graphics 'Olex2 (Dolomanov et al., 2009)'
_computing_publication_material 'Olex2 (Dolomanov et al., 2009)'
_computing_structure_refinement 'ShelXL 2016/6 (Sheldrick, 2015)'
_computing_structure_solution 'ShelXS 2013/1 (Sheldrick, 2008)'
_diffrn_ambient_temperature 120.0
_diffrn_detector_area_resol_mean 10.4
_diffrn_detector_type 'Bruker PHOTON 100 CMOS'
_diffrn_measured_fraction_theta_full 0.999
_diffrn_measured_fraction_theta_max 0.998
_diffrn_measurement_device '3-circle area detector diffractometer'
_diffrn_measurement_device_type 'Bruker D8 Venture'
_diffrn_measurement_method '\f and \w scans'
_diffrn_radiation_monochromator 'focusing mirrors'
_diffrn_radiation_probe x-ray
_diffrn_radiation_type MoK\a
_diffrn_radiation_wavelength 0.71073
_diffrn_reflns_av_R_equivalents 0.0276
_diffrn_reflns_av_unetI/netI 0.0195
_diffrn_reflns_Laue_measured_fraction_full 0.999
_diffrn_reflns_Laue_measured_fraction_max 0.998
_diffrn_reflns_limit_h_max 13
_diffrn_reflns_limit_h_min -13
_diffrn_reflns_limit_k_max 15
_diffrn_reflns_limit_k_min -14
_diffrn_reflns_limit_l_max 25
_diffrn_reflns_limit_l_min -25
_diffrn_reflns_number 29313
_diffrn_reflns_point_group_measured_fraction_full 0.999
_diffrn_reflns_point_group_measured_fraction_max 0.998
_diffrn_reflns_theta_full 27.500
_diffrn_reflns_theta_max 27.505
_diffrn_reflns_theta_min 2.143
_diffrn_source 'I\mS microsource'
_diffrn_standards_number 0
_exptl_absorpt_coefficient_mu 0.126
_exptl_absorpt_correction_T_max 1.0000
_exptl_absorpt_correction_T_min 0.9356
_exptl_absorpt_correction_type multi-scan
_exptl_absorpt_process_details
;
SADABS-2014/4 (Bruker,2014/4) was used for absorption correction.
wR2(int) was 0.0617 before and 0.0423 after correction.
The Ratio of minimum to maximum transmission is 0.9356.
The \l/2 correction factor is 0.00150.
;
_exptl_crystal_colour colourless
_exptl_crystal_colour_primary colourless
_exptl_crystal_density_diffrn 1.473
_exptl_crystal_description rhombohedron
_exptl_crystal_F_000 1024
_exptl_crystal_recrystallization_method 'Re-crystallisation from solvent: CDCl3'
_exptl_crystal_size_max 0.299
_exptl_crystal_size_mid 0.273
_exptl_crystal_size_min 0.243
_refine_diff_density_max 0.311
_refine_diff_density_min -0.220
_refine_diff_density_rms 0.043
_refine_ls_extinction_method none
_refine_ls_goodness_of_fit_ref 1.017
_refine_ls_hydrogen_treatment mixed
_refine_ls_matrix_type full
_refine_ls_number_parameters 346
_refine_ls_number_reflns 5189
_refine_ls_number_restraints 74
_refine_ls_restrained_S_all 1.012
_refine_ls_R_factor_all 0.0469
_refine_ls_R_factor_gt 0.0373
_refine_ls_shift/su_max 0.000
_refine_ls_shift/su_mean 0.000
_refine_ls_structure_factor_coef Fsqd
_refine_ls_weighting_details 'w=1/[\s^2^(Fo^2^)+(0.0440P)^2^+1.0370P] where P=(Fo^2^+2Fc^2^)/3'
_refine_ls_weighting_scheme calc
_refine_ls_wR_factor_gt 0.0913
_refine_ls_wR_factor_ref 0.0976
_reflns_Friedel_coverage 0.000
_reflns_number_gt 4345
_reflns_number_total 5189
_reflns_threshold_expression 'I > 2\s(I)'
_cod_data_source_file c7sc03595k2.cif
_cod_data_source_block 5b_15srv006
_cod_depositor_comments
;
The following automatic conversions were performed:

'_chemical_melting_point' value '471.7(1.5)' was changed to
'471.7(15)' - precision was estimated.

'_diffrn_radiation_probe' value 'X-ray' changed to 'x-ray' according
to
/home/data/users/saulius/crontab/automatic-downloads/rss-feeds/RSC/lib/dictionaries/cif_core.dic
dictionary named 'cif_core.dic' version 2.4.2 from 2011-04-26.

Automatic conversion script
Id: cif_fix_values 4973 2017-02-22 13:04:09Z antanas 

 Adding full bibliography for 1548566--1548579.cif.
;
_cod_database_code 1548572
_shelx_shelxl_version_number 2016/6
_shelx_space_group_comment
;
The symmetry employed for this shelxl refinement is uniquely defined
by the following loop, which should always be used as a source of
symmetry information in preference to the above space-group names.
They are only intended as comments.
;
_computing.bruker_data_scaling 'SADABS V2012/1 (Bruker AXS Inc.)'

_olex2_refinement_description
;
1. Fixed Uiso
 At 1.2 times of:
  All C(H) groups, All C(H,H) groups
2. Restrained distances
 C4A-C3 \\sim C4-C3
 with sigma of 0.02
 C5-C4 \\sim C5A-C4A
 with sigma of 0.02
 C7-C2 \\sim C7A-C2
 with sigma of 0.02
 C7-C6 \\sim C7A-C6A
 with sigma of 0.02
 C6-C5 \\sim C6A-C5A
 with sigma of 0.02
3. Uiso/Uaniso restraints and constraints
Uanis(C4) = Uanis(C4A)
Uanis(C5) = Uanis(C5A)
Uanis(C6) = Uanis(C6A)
Uanis(C7) = Uanis(C7A)
4. Rigid body (RIGU) restrains
 C2, C3, C4, C5, C6, C7, C4A, C5A, C6A, C7A
 with sigma for 1-2 distances of 0.004 and sigma for 1-3 distances of 0.004
5. Others
 Sof(C4A)=Sof(H4A)=Sof(C5A)=Sof(H5A)=Sof(C6A)=Sof(H6A)=Sof(C7A)=Sof(H7A)=1-
 FVAR(1)
 Sof(C4)=Sof(H4)=Sof(C5)=Sof(H5)=Sof(C6)=Sof(H6)=Sof(C7)=Sof(H7)=FVAR(1)
 Fixed Sof: H3B(0.6) H3A(0.4)
6.a Secondary CH2 refined with riding coordinates:
 C20(H20A,H20B)
6.b Aromatic/amide H refined with riding coordinates:
 C3(H3B), C3(H3A), C9(H9), C13(H13), C15(H15), C19(H19), C22(H22), C23(H23),
 C24(H24), C25(H25), C26(H26), C4(H4), C5(H5), C6(H6), C7(H7), C4A(H4A),
 C5A(H5A), C6A(H6A), C7A(H7A)
;
_olex2_submission_special_instructions 'No special instructions were received'

loop_
_space_group_symop_operation_xyz
'x, y, z'
'-x+1/2, y+1/2, -z+1/2'
'-x, -y, -z'
'x-1/2, -y-1/2, z-1/2'

loop_
_atom_site_label
_atom_site_type_symbol
_atom_site_fract_x
_atom_site_fract_y
_atom_site_fract_z
_atom_site_U_iso_or_equiv
_atom_site_adp_type
_atom_site_occupancy
_atom_site_site_symmetry_order
_atom_site_calc_flag
_atom_site_refinement_flags_posn
_atom_site_refinement_flags_adp
_atom_site_refinement_flags_occupancy
_atom_site_disorder_assembly
_atom_site_disorder_group
F1 F 0.61098(11) 0.52102(8) 0.12885(5) 0.0446(2) Uani 1 1 d . . . . .
F2 F 0.77321(9) 0.34069(8) 0.12051(4) 0.0366(2) Uani 1 1 d . . . . .
F3 F 0.81047(8) 0.17785(7) 0.21906(4) 0.0333(2) Uani 1 1 d . . . . .
F4 F 0.13296(8) 0.65335(8) 0.30983(5) 0.0388(2) Uani 1 1 d . . . . .
F5 F -0.03428(8) 0.47521(9) 0.26732(5) 0.0444(2) Uani 1 1 d . . . . .
F6 F 0.07096(10) 0.26332(9) 0.26884(5) 0.0495(3) Uani 1 1 d . . . . .
O1 O 0.57651(9) 0.29427(7) 0.40671(4) 0.02166(19) Uani 1 1 d . . . . .
O2 O 0.50199(10) 0.36816(8) 0.49618(5) 0.0297(2) Uani 1 1 d . . . . .
N1 N 0.62540(10) 0.50364(9) 0.40316(6) 0.0197(2) Uani 1 1 d . . . . .
H1A H 0.6238(15) 0.5628(14) 0.3731(8) 0.026(4) Uiso 1 1 d . . . . .
H1B H 0.5813(17) 0.5320(14) 0.4361(9) 0.032(4) Uiso 1 1 d . . . . .
C1 C 0.55280(13) 0.29004(11) 0.47039(6) 0.0214(3) Uani 1 1 d . . . . .
C2 C 0.59971(13) 0.18264(11) 0.50843(6) 0.0227(3) Uani 1 1 d D U . . .
C3 C 0.66770(15) 0.09986(13) 0.48016(7) 0.0319(3) Uani 1 1 d D U . . .
H3B H 0.669117 0.104817 0.431880 0.038 Uiso 0.6 1 calc R . P A 2
H3A H 0.686686 0.110970 0.435344 0.038 Uiso 0.4 1 calc R . P B 1
C8 C 0.60188(12) 0.37505(10) 0.29205(6) 0.0197(2) Uani 1 1 d . . . . .
C9 C 0.57515(14) 0.45415(11) 0.23719(7) 0.0241(3) Uani 1 1 d . . . . .
H9 H 0.516480 0.516615 0.238972 0.029 Uiso 1 1 calc R . . . .
C10 C 0.63313(14) 0.44232(12) 0.18058(7) 0.0273(3) Uani 1 1 d . . . . .
C11 C 0.71445(13) 0.35090(12) 0.17512(7) 0.0254(3) Uani 1 1 d . . . . .
C12 C 0.73502(12) 0.26996(11) 0.22693(7) 0.0230(3) Uani 1 1 d . . . . .
C13 C 0.68254(12) 0.28116(11) 0.28549(6) 0.0217(3) Uani 1 1 d . . . . .
H13 H 0.701216 0.225021 0.321382 0.026 Uiso 1 1 calc R . . . .
C14 C 0.38210(13) 0.42380(11) 0.33925(6) 0.0213(3) Uani 1 1 d . . . . .
C15 C 0.32558(13) 0.53206(12) 0.33729(7) 0.0239(3) Uani 1 1 d . . . . .
H15 H 0.382890 0.595546 0.352879 0.029 Uiso 1 1 calc R . . . .
C16 C 0.18678(14) 0.54798(12) 0.31287(7) 0.0273(3) Uani 1 1 d . . . . .
C17 C 0.10057(13) 0.45802(14) 0.29085(7) 0.0301(3) Uani 1 1 d . . . . .
C18 C 0.15585(14) 0.35121(14) 0.29222(7) 0.0316(3) Uani 1 1 d . . . . .
C19 C 0.29368(14) 0.33291(12) 0.31551(7) 0.0270(3) Uani 1 1 d . . . . .
H19 H 0.329107 0.258123 0.315490 0.032 Uiso 1 1 calc R . . . .
C20 C 0.77200(13) 0.47863(11) 0.43760(7) 0.0260(3) Uani 1 1 d . . . . .
H20A H 0.775860 0.427444 0.478179 0.031 Uiso 1 1 calc R . . . .
H20B H 0.814030 0.438379 0.403626 0.031 Uiso 1 1 calc R . . . .
C21 C 0.85307(12) 0.58405(11) 0.46259(6) 0.0218(3) Uani 1 1 d . . . . .
C22 C 0.94046(13) 0.62906(12) 0.42440(7) 0.0244(3) Uani 1 1 d . . . . .
H22 H 0.948087 0.593233 0.381993 0.029 Uiso 1 1 calc R . . . .
C23 C 1.01669(13) 0.72563(12) 0.44745(7) 0.0280(3) Uani 1 1 d . . . . .
H23 H 1.076387 0.755493 0.421005 0.034 Uiso 1 1 calc R . . . .
C24 C 1.00559(14) 0.77844(12) 0.50909(7) 0.0296(3) Uani 1 1 d . . . . .
H24 H 1.056954 0.845047 0.524838 0.036 Uiso 1 1 calc R . . . .
C25 C 0.91934(15) 0.73378(12) 0.54769(7) 0.0304(3) Uani 1 1 d . . . . .
H25 H 0.912169 0.769641 0.590164 0.037 Uiso 1 1 calc R . . . .
C26 C 0.84351(14) 0.63727(12) 0.52479(7) 0.0264(3) Uani 1 1 d . . . . .
H26 H 0.784653 0.607180 0.551635 0.032 Uiso 1 1 calc R . . . .
B1 B 0.54306(14) 0.39655(12) 0.36095(7) 0.0199(3) Uani 1 1 d . . . . .
C4 C 0.7084(8) 0.0000(8) 0.5175(5) 0.0336(13) Uani 0.655(8) 1 d D U P C 1
H4 H 0.751866 -0.059000 0.497823 0.040 Uiso 0.655(8) 1 calc R . P C 1
C5 C 0.6844(6) -0.0114(7) 0.5834(4) 0.0382(12) Uani 0.655(8) 1 d D U P C 1
H5 H 0.721813 -0.074505 0.611757 0.046 Uiso 0.655(8) 1 calc R . P C 1
C6 C 0.6065(6) 0.0676(3) 0.60933(18) 0.0412(9) Uani 0.655(8) 1 d D U P C 1
H6 H 0.584042 0.054495 0.653158 0.049 Uiso 0.655(8) 1 calc R . P C 1
C7 C 0.5614(5) 0.1654(3) 0.5716(2) 0.0295(8) Uani 0.655(8) 1 d D U P C 1
H7 H 0.506016 0.219069 0.588151 0.035 Uiso 0.655(8) 1 calc R . P C 1
C4A C 0.7339(19) 0.0099(15) 0.5195(10) 0.0336(13) Uani 0.345(8) 1 d D U P C 2
H4A H 0.788790 -0.039227 0.499286 0.040 Uiso 0.345(8) 1 calc R . P C 2
C5A C 0.7225(13) -0.0101(14) 0.5865(8) 0.0382(12) Uani 0.345(8) 1 d D U P C 2
H5A H 0.751679 -0.079848 0.609626 0.046 Uiso 0.345(8) 1 calc R . P C 2
C6A C 0.6680(9) 0.0733(7) 0.6185(4) 0.0412(9) Uani 0.345(8) 1 d D U P C 2
H6A H 0.669228 0.066889 0.667055 0.049 Uiso 0.345(8) 1 calc R . P C 2
C7A C 0.6105(8) 0.1677(8) 0.5812(4) 0.0295(8) Uani 0.345(8) 1 d D U P C 2
H7A H 0.576230 0.226043 0.605886 0.035 Uiso 0.345(8) 1 calc R . P C 2

loop_
_atom_site_aniso_label
_atom_site_aniso_U_11
_atom_site_aniso_U_22
_atom_site_aniso_U_33
_atom_site_aniso_U_23
_atom_site_aniso_U_13
_atom_site_aniso_U_12
F1 0.0673(6) 0.0409(5) 0.0301(4) 0.0152(4) 0.0207(4) 0.0033(5)
F2 0.0376(5) 0.0519(6) 0.0262(4) -0.0067(4) 0.0189(4) -0.0098(4)
F3 0.0321(4) 0.0371(5) 0.0319(4) -0.0086(4) 0.0100(3) 0.0094(4)
F4 0.0292(4) 0.0413(5) 0.0469(5) 0.0075(4) 0.0108(4) 0.0131(4)
F5 0.0197(4) 0.0744(7) 0.0363(5) -0.0074(5) 0.0009(3) -0.0005(4)
F6 0.0381(5) 0.0562(6) 0.0510(6) -0.0205(5) 0.0040(4) -0.0209(5)
O1 0.0291(5) 0.0206(4) 0.0167(4) 0.0002(3) 0.0083(3) 0.0026(4)
O2 0.0377(5) 0.0287(5) 0.0268(5) -0.0046(4) 0.0156(4) 0.0043(4)
N1 0.0206(5) 0.0196(5) 0.0182(5) -0.0003(4) 0.0036(4) 0.0039(4)
C1 0.0227(6) 0.0248(6) 0.0182(6) -0.0032(5) 0.0075(5) -0.0031(5)
C2 0.0272(6) 0.0234(6) 0.0177(6) -0.0021(5) 0.0060(5) -0.0067(5)
C3 0.0411(8) 0.0345(8) 0.0232(6) 0.0079(6) 0.0137(6) 0.0104(6)
C8 0.0216(6) 0.0202(6) 0.0169(5) -0.0020(5) 0.0038(4) -0.0030(5)
C9 0.0290(7) 0.0210(6) 0.0227(6) 0.0000(5) 0.0069(5) 0.0009(5)
C10 0.0352(7) 0.0266(7) 0.0199(6) 0.0046(5) 0.0061(5) -0.0058(6)
C11 0.0247(6) 0.0353(7) 0.0182(6) -0.0064(5) 0.0092(5) -0.0092(5)
C12 0.0192(6) 0.0250(6) 0.0242(6) -0.0074(5) 0.0042(5) -0.0004(5)
C13 0.0236(6) 0.0230(6) 0.0181(6) -0.0013(5) 0.0039(5) -0.0002(5)
C14 0.0238(6) 0.0257(6) 0.0153(5) -0.0007(5) 0.0065(5) -0.0007(5)
C15 0.0228(6) 0.0271(7) 0.0227(6) 0.0000(5) 0.0072(5) -0.0011(5)
C16 0.0267(7) 0.0350(7) 0.0216(6) 0.0029(6) 0.0085(5) 0.0059(6)
C17 0.0195(6) 0.0526(9) 0.0178(6) -0.0022(6) 0.0033(5) -0.0010(6)
C18 0.0294(7) 0.0429(8) 0.0220(6) -0.0088(6) 0.0050(5) -0.0120(6)
C19 0.0313(7) 0.0291(7) 0.0209(6) -0.0046(5) 0.0064(5) -0.0030(6)
C20 0.0215(6) 0.0238(6) 0.0289(7) -0.0013(5) -0.0014(5) 0.0063(5)
C21 0.0192(6) 0.0217(6) 0.0212(6) 0.0003(5) -0.0014(5) 0.0062(5)
C22 0.0217(6) 0.0305(7) 0.0199(6) -0.0014(5) 0.0026(5) 0.0071(5)
C23 0.0236(6) 0.0316(7) 0.0282(7) 0.0035(6) 0.0048(5) 0.0022(5)
C24 0.0292(7) 0.0249(7) 0.0311(7) -0.0024(6) -0.0002(6) -0.0005(5)
C25 0.0379(8) 0.0297(7) 0.0225(6) -0.0058(6) 0.0047(6) 0.0026(6)
C26 0.0292(7) 0.0279(7) 0.0222(6) 0.0015(5) 0.0059(5) 0.0026(5)
B1 0.0236(6) 0.0188(6) 0.0175(6) -0.0010(5) 0.0051(5) 0.0011(5)
C4 0.037(3) 0.0312(17) 0.0344(10) 0.0094(12) 0.0117(19) 0.005(2)
C5 0.055(4) 0.0283(8) 0.0275(10) 0.0092(7) 0.001(2) -0.004(2)
C6 0.071(3) 0.0353(10) 0.0191(12) 0.0037(9) 0.0154(18) -0.0102(19)
C7 0.043(2) 0.0280(8) 0.0213(12) -0.0033(8) 0.0148(16) -0.0072(17)
C4A 0.037(3) 0.0312(17) 0.0344(10) 0.0094(12) 0.0117(19) 0.005(2)
C5A 0.055(4) 0.0283(8) 0.0275(10) 0.0092(7) 0.001(2) -0.004(2)
C6A 0.071(3) 0.0353(10) 0.0191(12) 0.0037(9) 0.0154(18) -0.0102(19)
C7A 0.043(2) 0.0280(8) 0.0213(12) -0.0033(8) 0.0148(16) -0.0072(17)

loop_
_atom_type_symbol
_atom_type_description
_atom_type_scat_dispersion_real
_atom_type_scat_dispersion_imag
_atom_type_scat_source
C C 0.0033 0.0016 'International Tables Vol C Tables 4.2.6.8 and 6.1.1.4'
H H 0.0000 0.0000 'International Tables Vol C Tables 4.2.6.8 and 6.1.1.4'
B B 0.0013 0.0007 'International Tables Vol C Tables 4.2.6.8 and 6.1.1.4'
F F 0.0171 0.0103 'International Tables Vol C Tables 4.2.6.8 and 6.1.1.4'
N N 0.0061 0.0033 'International Tables Vol C Tables 4.2.6.8 and 6.1.1.4'
O O 0.0106 0.0060 'International Tables Vol C Tables 4.2.6.8 and 6.1.1.4'

loop_
_exptl_crystal_face_index_h
_exptl_crystal_face_index_k
_exptl_crystal_face_index_l
_exptl_crystal_face_perp_dist
0.00 -1.00 1.00 0.0030
0.00 1.00 -1.00 0.1190
-1.00 -3.00 3.00 0.0230
1.00 3.00 -3.00 0.1600
0.00 1.00 1.00 0.1460
-1.00 -3.00 1.00 0.0220
0.00 -1.00 -3.00 0.0800
-1.00 1.00 -3.00 0.0980
1.00 2.00 2.00 0.1540
1.00 -2.00 2.00 0.0230
-2.00 3.00 1.00 0.1370
2.00 -2.00 -1.00 0.0460
-3.00 0.00 1.00 0.1120
3.00 0.00 -1.00 0.1320
1.00 -1.00 -2.00 0.0490

loop_
_geom_angle_atom_site_label_1
_geom_angle_atom_site_label_2
_geom_angle_atom_site_label_3
_geom_angle
C1 O1 B1 122.00(10)
C20 N1 B1 114.06(10)
O1 C1 C2 113.33(11)
O2 C1 O1 123.29(12)
O2 C1 C2 123.33(11)
C3 C2 C1 121.94(11)
C3 C2 C7 121.4(2)
C3 C2 C7A 112.9(4)
C7 C2 C1 116.4(2)
C7A C2 C1 123.3(4)
C2 C3 C4 119.9(5)
C2 C3 C4A 122.5(9)
C9 C8 B1 119.60(11)
C13 C8 C9 117.83(11)
C13 C8 B1 122.55(11)
C10 C9 C8 120.59(12)
F1 C10 C9 120.45(13)
F1 C10 C11 118.35(12)
C11 C10 C9 121.19(12)
F2 C11 C10 121.10(12)
F2 C11 C12 120.50(12)
C12 C11 C10 118.41(11)
F3 C12 C11 117.57(11)
F3 C12 C13 120.57(12)
C11 C12 C13 121.86(12)
C12 C13 C8 119.99(12)
C15 C14 C19 117.65(12)
C15 C14 B1 124.78(11)
C19 C14 B1 117.38(12)
C16 C15 C14 120.59(13)
F4 C16 C15 120.31(13)
F4 C16 C17 118.37(12)
C17 C16 C15 121.32(13)
F5 C17 C16 120.45(14)
F5 C17 C18 121.21(13)
C18 C17 C16 118.32(12)
F6 C18 C17 118.10(13)
F6 C18 C19 120.24(14)
C17 C18 C19 121.66(13)
C18 C19 C14 120.44(13)
C21 C20 N1 112.79(10)
C22 C21 C20 120.41(12)
C22 C21 C26 118.89(12)
C26 C21 C20 120.69(12)
C23 C22 C21 120.80(12)
C24 C23 C22 119.85(13)
C25 C24 C23 119.73(13)
C26 C25 C24 120.43(13)
C25 C26 C21 120.30(13)
O1 B1 N1 107.76(9)
O1 B1 C8 107.39(10)
O1 B1 C14 112.94(10)
C8 B1 N1 107.49(10)
C14 B1 N1 110.05(10)
C14 B1 C8 110.99(10)
C5 C4 C3 118.6(9)
C4 C5 C6 121.2(8)
C7 C6 C5 120.3(5)
C6 C7 C2 117.9(3)
C5A C4A C3 121.8(17)
C6A C5A C4A 117.2(17)
C5A C6A C7A 120.4(10)
C6A C7A C2 123.7(7)

loop_
_geom_bond_atom_site_label_1
_geom_bond_atom_site_label_2
_geom_bond_distance
F1 C10 1.3508(15)
F2 C11 1.3450(14)
F3 C12 1.3546(15)
F4 C16 1.3493(16)
F5 C17 1.3460(15)
F6 C18 1.3521(16)
O1 C1 1.3243(14)
O1 B1 1.4902(16)
O2 C1 1.2189(16)
N1 C20 1.5039(16)
N1 B1 1.6238(17)
C1 C2 1.4861(18)
C2 C3 1.3806(19)
C2 C7 1.394(4)
C2 C7A 1.414(8)
C3 C4 1.394(7)
C3 C4A 1.384(13)
C8 C9 1.3979(17)
C8 C13 1.3966(17)
C8 B1 1.6167(18)
C9 C10 1.3771(18)
C10 C11 1.373(2)
C11 C12 1.3704(19)
C12 C13 1.3779(17)
C14 C15 1.3928(19)
C14 C19 1.4002(18)
C14 B1 1.6125(18)
C15 C16 1.3828(18)
C16 C17 1.374(2)
C17 C18 1.373(2)
C18 C19 1.376(2)
C20 C21 1.5029(18)
C21 C22 1.3894(18)
C21 C26 1.3921(18)
C22 C23 1.3868(19)
C23 C24 1.385(2)
C24 C25 1.385(2)
C25 C26 1.384(2)
C4 C5 1.373(7)
C5 C6 1.390(6)
C6 C7 1.385(5)
C4A C5A 1.362(13)
C5A C6A 1.350(12)
C6A C7A 1.380(9)

loop_
_geom_hbond_atom_site_label_D
_geom_hbond_atom_site_label_H
_geom_hbond_atom_site_label_A
_geom_hbond_distance_DH
_geom_hbond_distance_HA
_geom_hbond_distance_DA
_geom_hbond_angle_DHA
_geom_hbond_site_symmetry_A
N1 H1B O2 0.928(17) 2.091(18) 3.0016(14) 166.8(15) 3_666
C23 H23 F4 0.95 2.66 3.2941(17) 124.4 1_655
